data_4000867
loop_
_publ_author_name
'Murata, Tsuyoshi'
'Shao, Xiangfeng'
'Nakano, Yoshiaki'
'Yamochi, Hideki'
'Uruichi, Mikio'
'Yakushi, Kyuya'
'Saito, Gunzi'
'Tanaka, Koichiro'

_publ_section_title
;
 Tuning of Multi-Instabilities in Organic Alloy,
 [(EDO-TTF)1&#x2212;x(MeEDO-TTF)x]2PF6
;
_journal_issue 10
_journal_name_full 'Chemistry of Materials'
_journal_page_first 3121
_journal_paper_doi 10.1021/cm100051b
_journal_volume 22
_journal_year 2010
_chemical_formula_moiety 'C17.88 H15.76 O4 S8, F6 P1'
_chemical_formula_sum 'C17.88 H15.76 F6 O4 P S8'
_chemical_formula_weight 696.07
_chemical_name_common (Me0.94EDO-TTF)2PF6
_chemical_name_systematic
;
 ?
;
_space_group_IT_number 60
_symmetry_cell_setting orthorhombic
_symmetry_space_group_name_Hall '-P 2n 2ab'
_symmetry_space_group_name_H-M 'P b c n'
_atom_sites_solution_hydrogens geom
_atom_sites_solution_primary direct
_atom_sites_solution_secondary difmap
_audit_creation_method SHELXL-97
_cell_angle_alpha 90.00
_cell_angle_beta 90.00
_cell_angle_gamma 90.00
_cell_formula_units_Z 4
_cell_length_a 29.459(4)
_cell_length_b 12.607(2)
_cell_length_c 6.9470(5)
_cell_measurement_temperature 250(2)
_cell_volume 2580.0(6)
_computing_cell_refinement MAC-DENZO
_computing_data_collection 'DIP software (MAC Science)'
_computing_data_reduction MAC-DENZO
_computing_molecular_graphics 'ORTEP III'
_computing_structure_refinement 'SHELXL-97 (Sheldrick, 1997)'
_computing_structure_solution 'SHELXS-97 (Sheldrick, 1990)'
_diffrn_ambient_temperature 250(2)
_diffrn_measured_fraction_theta_full 0.877
_diffrn_measured_fraction_theta_max 0.877
_diffrn_measurement_device_type 'Mac Science DIP-2020K'
_diffrn_measurement_method theta/2theta
_diffrn_radiation_monochromator graphite
_diffrn_radiation_source 'fine-focus sealed tube'
_diffrn_radiation_type MoK\a
_diffrn_radiation_wavelength 0.71073
_diffrn_reflns_av_R_equivalents 0.0000
_diffrn_reflns_av_sigmaI/netI 0.0307
_diffrn_reflns_limit_h_max 0
_diffrn_reflns_limit_h_min -36
_diffrn_reflns_limit_k_max 15
_diffrn_reflns_limit_k_min 0
_diffrn_reflns_limit_l_max 8
_diffrn_reflns_limit_l_min 0
_diffrn_reflns_number 2288
_diffrn_reflns_theta_full 26.25
_diffrn_reflns_theta_max 26.25
_diffrn_reflns_theta_min 2.63
_exptl_absorpt_coefficient_mu 0.825
_exptl_absorpt_correction_type none
_exptl_crystal_colour black
_exptl_crystal_density_diffrn 1.792
_exptl_crystal_density_method 'not measured'
_exptl_crystal_description platelet
_exptl_crystal_F_000 1408
_exptl_crystal_size_max 0.50
_exptl_crystal_size_mid 0.30
_exptl_crystal_size_min 0.03
_refine_diff_density_max 1.336
_refine_diff_density_min -1.134
_refine_diff_density_rms 0.517
_refine_ls_extinction_method none
_refine_ls_goodness_of_fit_ref 1.009
_refine_ls_hydrogen_treatment mixed
_refine_ls_matrix_type full
_refine_ls_number_parameters 169
_refine_ls_number_reflns 2288
_refine_ls_number_restraints 0
_refine_ls_restrained_S_all 1.009
_refine_ls_R_factor_all 0.0962
_refine_ls_R_factor_gt 0.0739
_refine_ls_shift/su_max 0.000
_refine_ls_shift/su_mean 0.000
_refine_ls_structure_factor_coef Fsqd
_refine_ls_weighting_details 'calc w=1/[\s^2^(Fo^2^)+(0.1437P)^2^+0.0000P] where P=(Fo^2^+2Fc^2^)/3'
_refine_ls_weighting_scheme calc
_refine_ls_wR_factor_gt 0.1822
_refine_ls_wR_factor_ref 0.2062
_reflns_number_gt 1575
_reflns_number_total 2288
_reflns_threshold_expression >2sigma(I)
_cod_data_source_file cm100051b_si_002.cif
_cod_data_source_block x=0.94_250K
_cod_database_code 4000867

loop_
_symmetry_equiv_pos_as_xyz
'x, y, z'
'-x+1/2, -y+1/2, z+1/2'
'x+1/2, -y+1/2, -z'
'-x, y, -z+1/2'
'-x, -y, -z'
'x-1/2, y-1/2, -z-1/2'
'-x-1/2, y-1/2, z'
'x, -y, z-1/2'

loop_
_atom_site_label
_atom_site_type_symbol
_atom_site_fract_x
_atom_site_fract_y
_atom_site_fract_z
_atom_site_U_iso_or_equiv
_atom_site_adp_type
_atom_site_occupancy
_atom_site_symmetry_multiplicity
_atom_site_calc_flag
_atom_site_refinement_flags
C1 C 0.25047(16) 0.0787(4) 0.1651(6) 0.0421(11) Uani 1 1 d .
C2 C 0.29714(16) 0.0728(4) 0.1576(6) 0.0445(11) Uani 1 1 d .
C7 C 0.16898(15) 0.1443(5) 0.1777(7) 0.0478(12) Uani 1 1 d .
C8 C 0.38151(17) 0.1191(5) 0.1418(7) 0.0546(13) Uani 1 1 d .
H8 H 0.4109 0.1584 0.1342 0.065 Uiso 1 1 calc R
C9 C 0.16569(16) 0.0393(4) 0.1787(6) 0.0460(11) Uani 1 1 d .
C10 C 0.38070(16) 0.0129(5) 0.1423(7) 0.0515(12) Uani 1 1 d .
C13 C 0.09284(17) 0.1553(5) 0.2498(8) 0.0601(14) Uani 1 1 d .
H13A H 0.0654 0.2000 0.2259 0.072 Uiso 1 1 calc R
H13B H 0.0946 0.1404 0.3909 0.072 Uiso 1 1 calc R
C14 C 0.08847(17) 0.0527(5) 0.1416(7) 0.0595(14) Uani 1 1 d .
H14A H 0.0595 0.0169 0.1792 0.071 Uiso 1 1 calc R
H14B H 0.0872 0.0677 0.0003 0.071 Uiso 1 1 calc R
C15 C 0.42229(19) -0.0564(5) 0.1382(8) 0.0652(15) Uani 1 1 d .
H15A H 0.4129 -0.1326 0.1391 0.078 Uiso 1 1 calc R
H15B H 0.4414 -0.0413 0.2539 0.078 Uiso 1 1 calc R
H15C H 0.4401 -0.0412 0.0189 0.078 Uiso 1 1 calc R
O11 O 0.13313(11) 0.2130(3) 0.1902(5) 0.0564(9) Uani 1 1 d .
O12 O 0.12642(11) -0.0175(3) 0.1814(5) 0.0540(9) Uani 1 1 d .
S3 S 0.22285(4) 0.20079(12) 0.1701(2) 0.0520(4) Uani 1 1 d .
S4 S 0.33050(4) 0.18695(12) 0.15455(19) 0.0537(4) Uani 1 1 d .
S5 S 0.21621(4) -0.03435(11) 0.16915(17) 0.0461(4) Uani 1 1 d .
S6 S 0.32688(4) -0.04596(11) 0.15265(17) 0.0468(4) Uani 1 1 d .
P16 P 0.0000 0.2104(2) -0.2500 0.0702(7) Uani 1 2 d S
F17 F 0.00578(19) 0.2943(7) -0.4009(13) 0.247(5) Uani 1 1 d .
F18 F -0.05301(12) 0.2093(4) -0.2900(7) 0.1112(16) Uani 1 1 d .
F19 F 0.00439(18) 0.1229(7) -0.4022(10) 0.187(4) Uani 1 1 d .

loop_
_atom_site_aniso_label
_atom_site_aniso_U_11
_atom_site_aniso_U_22
_atom_site_aniso_U_33
_atom_site_aniso_U_23
_atom_site_aniso_U_13
_atom_site_aniso_U_12
C1 0.045(2) 0.036(3) 0.046(2) 0.001(2) -0.0004(17) -0.0012(18)
C2 0.043(2) 0.043(3) 0.048(2) -0.003(2) 0.0012(18) -0.0011(18)
C7 0.041(2) 0.041(3) 0.062(3) -0.002(2) 0.0002(19) 0.0022(19)
C8 0.044(3) 0.052(4) 0.068(3) -0.001(3) -0.003(2) -0.006(2)
C9 0.042(2) 0.042(3) 0.054(3) 0.002(2) 0.0001(19) -0.0041(19)
C10 0.043(3) 0.056(4) 0.056(3) 0.002(2) -0.0004(19) 0.001(2)
C13 0.043(3) 0.058(4) 0.080(3) 0.004(3) 0.008(2) 0.001(2)
C14 0.045(3) 0.059(4) 0.075(3) 0.001(3) -0.006(2) -0.002(2)
C15 0.050(3) 0.062(4) 0.084(4) 0.002(3) 0.000(2) 0.006(3)
O11 0.0458(19) 0.036(3) 0.087(2) -0.0015(17) 0.0000(15) 0.0054(15)
O12 0.0419(17) 0.044(3) 0.076(2) -0.0011(17) -0.0018(15) -0.0063(15)
S3 0.0430(7) 0.0345(9) 0.0786(9) -0.0013(6) 0.0007(5) -0.0010(5)
S4 0.0498(7) 0.0387(9) 0.0726(9) -0.0007(6) -0.0003(5) -0.0058(5)
S5 0.0450(6) 0.0372(8) 0.0560(7) -0.0003(5) 0.0003(5) -0.0007(5)
S6 0.0430(7) 0.0395(9) 0.0579(7) -0.0010(5) -0.0006(5) 0.0006(4)
P16 0.0417(11) 0.0586(17) 0.1104(17) 0.000 -0.0002(10) 0.000
F17 0.111(4) 0.249(9) 0.382(10) 0.237(8) -0.072(6) -0.037(5)
F18 0.048(2) 0.095(4) 0.190(4) -0.062(3) -0.013(2) 0.0066(18)
F19 0.107(4) 0.251(9) 0.203(5) -0.122(6) -0.028(4) 0.086(5)

loop_
_atom_type_symbol
_atom_type_description
_atom_type_scat_dispersion_real
_atom_type_scat_dispersion_imag
_atom_type_scat_source
C C 0.0033 0.0016 'International Tables Vol C Tables 4.2.6.8 and 6.1.1.4'
H H 0.0000 0.0000 'International Tables Vol C Tables 4.2.6.8 and 6.1.1.4'
F F 0.0171 0.0103 'International Tables Vol C Tables 4.2.6.8 and 6.1.1.4'
O O 0.0106 0.0060 'International Tables Vol C Tables 4.2.6.8 and 6.1.1.4'
P P 0.1023 0.0942 'International Tables Vol C Tables 4.2.6.8 and 6.1.1.4'
S S 0.1246 0.1234 'International Tables Vol C Tables 4.2.6.8 and 6.1.1.4'

loop_
_geom_angle_atom_site_label_1
_geom_angle_atom_site_label_2
_geom_angle_atom_site_label_3
_geom_angle
_geom_angle_site_symmetry_1
_geom_angle_site_symmetry_3
C2 C1 S3 121.0(4) . .
C2 C1 S5 122.2(4) . .
S3 C1 S5 116.8(3) . .
C1 C2 S6 123.5(4) . .
C1 C2 S4 121.2(4) . .
S6 C2 S4 115.3(3) . .
C9 C7 O11 125.0(5) . .
C9 C7 S3 118.4(4) . .
O11 C7 S3 116.5(4) . .
C10 C8 S4 118.6(4) . .
C10 C8 H8 120.7 . .
S4 C8 H8 120.7 . .
C7 C9 O12 126.0(5) . .
C7 C9 S5 117.7(4) . .
O12 C9 S5 116.3(4) . .
C8 C10 C15 124.4(5) . .
C8 C10 S6 116.1(4) . .
C15 C10 S6 119.5(4) . .
O11 C13 C14 111.0(4) . .
O11 C13 H13A 109.4 . .
C14 C13 H13A 109.4 . .
O11 C13 H13B 109.4 . .
C14 C13 H13B 109.4 . .
H13A C13 H13B 108.0 . .
O12 C14 C13 111.3(4) . .
O12 C14 H14A 109.4 . .
C13 C14 H14A 109.4 . .
O12 C14 H14B 109.4 . .
C13 C14 H14B 109.4 . .
H14A C14 H14B 108.0 . .
C10 C15 H15A 109.5 . .
C10 C15 H15B 109.5 . .
H15A C15 H15B 109.5 . .
C10 C15 H15C 109.5 . .
H15A C15 H15C 109.5 . .
H15B C15 H15C 109.5 . .
C7 O11 C13 109.4(4) . .
C9 O12 C14 109.3(4) . .
C7 S3 C1 93.7(2) . .
C8 S4 C2 94.7(2) . .
C1 S5 C9 93.4(2) . .
C2 S6 C10 95.3(2) . .
F17 P16 F17 90.2(9) 4_554 .
F17 P16 F19 178.1(5) 4_554 .
F17 P16 F19 90.9(5) . .
F17 P16 F19 90.9(5) 4_554 4_554
F17 P16 F19 178.1(5) . 4_554
F19 P16 F19 88.0(7) . 4_554
F17 P16 F18 89.8(3) 4_554 4_554
F17 P16 F18 91.0(3) . 4_554
F19 P16 F18 91.8(3) . 4_554
F19 P16 F18 87.5(2) 4_554 4_554
F17 P16 F18 91.0(3) 4_554 .
F17 P16 F18 89.8(3) . .
F19 P16 F18 87.5(2) . .
F19 P16 F18 91.8(3) 4_554 .
F18 P16 F18 178.9(4) 4_554 .

loop_
_geom_bond_atom_site_label_1
_geom_bond_atom_site_label_2
_geom_bond_distance
_geom_bond_site_symmetry_2
C1 C2 1.378(7) .
C1 S3 1.741(5) .
C1 S5 1.747(5) .
C2 S6 1.735(5) .
C2 S4 1.743(5) .
C7 C9 1.327(8) .
C7 O11 1.368(6) .
C7 S3 1.740(5) .
C8 C10 1.340(8) .
C8 S4 1.731(5) .
C8 H8 1.0000 .
C9 O12 1.361(6) .
C9 S5 1.755(5) .
C10 C15 1.505(7) .
C10 S6 1.752(5) .
C13 O11 1.452(6) .
C13 C14 1.502(8) .
C13 H13A 1.0000 .
C13 H13B 1.0000 .
C14 O12 1.453(6) .
C14 H14A 1.0000 .
C14 H14B 1.0000 .
C15 H15A 1.0000 .
C15 H15B 1.0000 .
C15 H15C 1.0000 .
P16 F17 1.498(6) 4_554
P16 F17 1.498(6) .
P16 F19 1.533(6) .
P16 F19 1.533(6) 4_554
P16 F18 1.586(3) 4_554
P16 F18 1.586(3) .

loop_
_geom_torsion_atom_site_label_1
_geom_torsion_atom_site_label_2
_geom_torsion_atom_site_label_3
_geom_torsion_atom_site_label_4
_geom_torsion
S3 C1 C2 S6 179.9(2)
S5 C1 C2 S6 -0.4(5)
S3 C1 C2 S4 0.5(5)
S5 C1 C2 S4 -179.8(2)
O11 C7 C9 O12 3.8(8)
S3 C7 C9 O12 -179.0(3)
O11 C7 C9 S5 -178.0(3)
S3 C7 C9 S5 -0.8(5)
S4 C8 C10 C15 -178.0(4)
S4 C8 C10 S6 0.9(6)
O11 C13 C14 O12 62.6(6)
C9 C7 O11 C13 13.4(6)
S3 C7 O11 C13 -163.8(3)
C14 C13 O11 C7 -44.3(5)
C7 C9 O12 C14 12.2(6)
S5 C9 O12 C14 -166.1(3)
C13 C14 O12 C9 -43.3(5)
C9 C7 S3 C1 0.4(4)
O11 C7 S3 C1 177.8(3)
C2 C1 S3 C7 179.8(4)
S5 C1 S3 C7 0.1(3)
C10 C8 S4 C2 -1.3(4)
C1 C2 S4 C8 -179.2(4)
S6 C2 S4 C8 1.3(3)
C2 C1 S5 C9 179.9(4)
S3 C1 S5 C9 -0.4(3)
C7 C9 S5 C1 0.7(4)
O12 C9 S5 C1 179.0(3)
C1 C2 S6 C10 179.6(4)
S4 C2 S6 C10 -0.9(3)
C8 C10 S6 C2 0.1(4)
C15 C10 S6 C2 179.0(4)
